data_7034655
loop_
_publ_author_name
'Acosta-Rueda, Laura'
'Delgado-Pinar, Estefan\'ia'
'Pitarch-Jarque, Javier'
'Rodr\'iguez, Alexis'
'Blasco, Salvador'
'Gonz\'alez, Jorge'
'Basallote, Manuel G.'
'Garc\'ia-Espa\~na, Enrique'

_publ_section_title
;
 Correlation between the molecular structure and the kinetics of
 decomposition of azamacrocyclic copper(ii) complexes.
;
_journal_issue 17
_journal_name_full 'Dalton transactions (Cambridge, England : 2003)'
_journal_page_first 8255
_journal_page_last 8266
_journal_paper_doi 10.1039/c5dt00408j
_journal_volume 44
_journal_year 2015
_chemical_formula_moiety 'C24 H41 Cu2 N8 O, 3(Cl O4), 2(H2 O)'
_chemical_formula_sum 'C24 H45 Cl3 Cu2 N8 O15'
_chemical_formula_weight 919.11
_space_group_crystal_system monoclinic
_space_group_IT_number 14
_space_group_name_Hall '-P 2ybc'
_space_group_name_H-M_alt 'P 1 21/c 1'
_symmetry_space_group_name_Hall '-P 2ybc'
_symmetry_space_group_name_H-M 'P 1 21/c 1'
_atom_sites_solution_hydrogens mixed
_audit_creation_date 2014-05-08
_audit_creation_method
;
Olex2 1.2
(compiled 2013.09.17 svn.r2790 for OlexSys, GUI svn.r4601)
;
_audit_update_record
;
2015-01-12 deposited with the CCDC.
2015-03-27 downloaded from the CCDC.
;
_cell_angle_alpha 90
_cell_angle_beta 104.723(2)
_cell_angle_gamma 90
_cell_formula_units_Z 4
_cell_length_a 16.4620(3)
_cell_length_b 13.5450(4)
_cell_length_c 16.6510(6)
_cell_measurement_reflns_used 11026
_cell_measurement_temperature 298(2)
_cell_measurement_theta_max 27.485
_cell_measurement_theta_min 0.998
_cell_volume 3590.90(18)
_computing_cell_refinement 'HKL Scalepack (Otwinowski & Minor 1997)'
_computing_data_collection 'Collect (Bruker AXS BV, 1997-2004)'
_computing_data_reduction 'HKL Denzo and Scalepack (Otwinowski & Minor 1997)'
_computing_molecular_graphics
;
O. V. Dolomanov, L. J. Bourhis, R. J. Gildea, J. A. K. Howard and H. Puschmann,
OLEX2: a complete structure solution, refinement and analysis program.
J. Appl. Cryst. (2009). 42, 339-341.
;
_computing_publication_material
;
O. V. Dolomanov, L. J. Bourhis, R. J. Gildea, J. A. K. Howard and H. Puschmann,
OLEX2: a complete structure solution, refinement and analysis program.
J. Appl. Cryst. (2009). 42, 339-341.
;
_computing_structure_refinement
;
SHELX, G.M. Sheldrick, Acta Cryst.
(2008). A64, 112-122
;
_diffrn_ambient_temperature 298(2)
_diffrn_detector_area_resol_mean 9
_diffrn_measured_fraction_theta_full 0.996
_diffrn_measured_fraction_theta_max 0.996
_diffrn_measurement_device '95mm CCD camera on \k-goniostat'
_diffrn_measurement_device_type KappaCCD
_diffrn_measurement_method CCD
_diffrn_radiation_monochromator 'horizonally mounted graphite crystal'
_diffrn_radiation_type MoK\a
_diffrn_radiation_wavelength 0.71073
_diffrn_reflns_av_R_equivalents 0.0500
_diffrn_reflns_av_unetI/netI 0.0442
_diffrn_reflns_Laue_measured_fraction_full 0.995
_diffrn_reflns_Laue_measured_fraction_max 0.995
_diffrn_reflns_limit_h_max 19
_diffrn_reflns_limit_h_min -19
_diffrn_reflns_limit_k_max 16
_diffrn_reflns_limit_k_min -16
_diffrn_reflns_limit_l_max 19
_diffrn_reflns_limit_l_min -19
_diffrn_reflns_number 19921
_diffrn_reflns_point_group_measured_fraction_full 0.995
_diffrn_reflns_point_group_measured_fraction_max 0.995
_diffrn_reflns_theta_full 25.000
_diffrn_reflns_theta_max 25.000
_diffrn_reflns_theta_min 1.279
_exptl_absorpt_coefficient_mu 1.486
_exptl_absorpt_correction_T_max 0.5195
_exptl_absorpt_correction_T_min 0.5123
_exptl_absorpt_correction_type cylinder
_exptl_absorpt_process_details
;
Interpolation using  Int.Tab. Vol. C (1992) p. 523,Tab. 6.3.3.3
for values of muR in the range 0-2.5, and Int.Tab. Vol.II (1959)
p.302; Table 5.3.6 B for muR in the range 2.6-10.0.
The interpolation procedure of C.W.Dwiggins Jr (Acta Cryst.(1975)
A31,146-148) is used with some modification.
;
_exptl_crystal_colour blue
_exptl_crystal_density_diffrn 1.700
_exptl_crystal_description block
_exptl_crystal_F_000 1896
_exptl_crystal_size_max 0.3
_exptl_crystal_size_mid 0.3
_exptl_crystal_size_min 0.2
_exptl_crystal_size_rad 0.3000
_refine_diff_density_max 1.045
_refine_diff_density_min -0.749
_refine_diff_density_rms 0.079
_refine_ls_extinction_method none
_refine_ls_goodness_of_fit_ref 1.044
_refine_ls_hydrogen_treatment mixed
_refine_ls_matrix_type full
_refine_ls_number_parameters 542
_refine_ls_number_reflns 6292
_refine_ls_number_restraints 8
_refine_ls_restrained_S_all 1.044
_refine_ls_R_factor_all 0.0706
_refine_ls_R_factor_gt 0.0505
_refine_ls_shift/su_max 0.000
_refine_ls_shift/su_mean 0.000
_refine_ls_structure_factor_coef Fsqd
_refine_ls_weighting_details 'w=1/[\s^2^(Fo^2^)+(0.0689P)^2^+5.2384P] where P=(Fo^2^+2Fc^2^)/3'
_refine_ls_weighting_scheme calc
_refine_ls_wR_factor_gt 0.1281
_refine_ls_wR_factor_ref 0.1400
_reflns_Friedel_coverage 0.000
_reflns_number_gt 4841
_reflns_number_total 6292
_reflns_threshold_expression 'I > 2\s(I)'
_cod_data_source_file c5dt00408j2.cif
_cod_data_source_block crystal3
_cod_depositor_comments 'Adding full bibliography for 7034653--7034656.cif.'
_cod_database_code 7034655
_shelxl_version_number 2013-4
_shelx_space_group_comment
;
The symmetry employed for this shelxl refinement is uniquely defined
by the following loop, which should always be used as a source of
symmetry information in preference to the above space-group names.
They are only intended as comments.
;
_exptl_absorpt_correction_t_ave 0.5163
_olex2_refinement_description
;
1. Fixed Uiso
 At 1.2 times of:
  All C(H) groups, All C(H,H) groups, All N(H) groups, All O(H) groups, All
  O(H,H) groups
 At 1.5 times of:
  All C(H,H,H) groups
2. Restrained distances
 O1-H1
 0.9 with sigma of 0.02
 H2B-O2
 0.82 with sigma of 0.01
 H2A-O2
 0.82 with sigma of 0.01
 H3BB-O3B
 0.82 with sigma of 0.02
 O3B-H3BA
 0.82 with sigma of 0.02
 H3AB-O3A
 0.82 with sigma of 0.02
 O3A-H3AA
 0.82 with sigma of 0.02
3. Rigid bond restraints
 Cl1, O13A
 with sigma for 1-2 distances of 0.01 and sigma for 1-3 distances of 0.01
4. Others
 Fixed Sof: O3A(0.5) H3AA(0.5) H3AB(0.5) O3B(0.5) H3BA(0.5) H3BB(0.5)
 O24B(0.5) O22B(0.5) O24A(0.5) O23B(0.5) O14A(0.5) O13A(0.5) O12A(0.5)
 O12B(0.5) O14B(0.5) O22A(0.5) O13B(0.5) O23A(0.5)
5.a Rotating group with stretchable bonds:
 O3A(H3AA,H3AB), O3B(H3BA,H3BB), O2(H2A,H2B), O1(H1)
5.b Ternary CH refined with riding coordinates:
 N2(H2), N4(H4), N8(H8), N6(H6)
5.c Secondary CH2 refined with riding coordinates:
 C9(H9A,H9B), C11(H11A,H11B), C12(H12A,H12B), C24(H24A,H24B), C13(H13A,H13B),
 C8(H8A,H8B), C23(H23A,H23B), C7(H7A,H7B), C19(H19A,H19B), C1(H1A,H1B),
 C21(H21A,H21B), C20(H20A,H20B)
5.d Aromatic/amide H refined with riding coordinates:
 C15(H15), C5(H5), C16(H16), C3(H3), C4(H4A), C17(H17)
5.e Idealised Me refined as rotating group:
 C22(H22A,H22B,H22C), C10(H10A,H10B,H10C)
;

loop_
_space_group_symop_operation_xyz
'x, y, z'
'-x, y+1/2, -z+1/2'
'-x, -y, -z'
'x, -y-1/2, z-1/2'

loop_
_atom_site_label
_atom_site_type_symbol
_atom_site_fract_x
_atom_site_fract_y
_atom_site_fract_z
_atom_site_U_iso_or_equiv
_atom_site_adp_type
_atom_site_occupancy
_atom_site_site_symmetry_order
_atom_site_calc_flag
_atom_site_refinement_flags_posn
_atom_site_refinement_flags_adp
_atom_site_refinement_flags_occupancy
_atom_site_disorder_assembly
_atom_site_disorder_group
Cu2 Cu 0.14735(3) 0.88615(4) 0.23977(3) 0.03694(17) Uani 1 1 d . . . . .
Cu1 Cu 0.35978(3) 0.96249(4) 0.24092(3) 0.03829(17) Uani 1 1 d . . . . .
Cl3 Cl 0.62432(9) 0.69134(14) 0.09403(11) 0.0784(5) Uani 1 1 d . . . . .
Cl2 Cl 0.18868(8) 0.83818(10) -0.11076(8) 0.0544(3) Uani 1 1 d . . . . .
Cl1 Cl 0.82992(9) 0.51881(11) 0.92280(9) 0.0637(4) Uani 1 1 d . U . . .
O3A O 0.3296(6) 0.2725(7) 0.1817(8) 0.098(3) Uani 0.5 1 d D . P A 1
H3AA H 0.3107(7) 0.3248(12) 0.1594(9) 0.118 Uiso 0.5 1 d DR U P A 1
H3AB H 0.3569(8) 0.2653(7) 0.2303(12) 0.118 Uiso 0.5 1 d DR U P A 1
O3B O 0.6927(9) 0.7298(9) 0.9012(11) 0.140(5) Uani 0.5 1 d D . P B 2
H3BA H 0.6980(9) 0.7209(9) 0.9509(15) 0.168 Uiso 0.5 1 d DR U P B 2
H3BB H 0.7312(11) 0.6893(11) 0.9006(11) 0.168 Uiso 0.5 1 d DR U P B 2
O24B O 0.2735(7) 0.8141(16) -0.0870(14) 0.098(6) Uani 0.5 1 d . . P C 2
O34 O 0.6958(4) 0.6580(5) 0.0740(5) 0.154(3) Uani 1 1 d . . . . .
O22B O 0.1720(18) 0.9074(19) -0.0541(18) 0.110(9) Uani 0.5 1 d . . P C 2
O24A O 0.2615(18) 0.781(2) -0.095(2) 0.223(16) Uani 0.5 1 d . . P C 1
O11 O 0.8385(4) 0.4674(4) 0.8525(4) 0.123(2) Uani 1 1 d . . . . .
O21 O 0.1656(4) 0.8710(5) -0.1941(3) 0.125(2) Uani 1 1 d . . . . .
O23B O 0.1409(16) 0.7528(14) -0.0929(12) 0.118(8) Uani 0.5 1 d . . P C 2
O14A O 0.7383(7) 0.5169(15) 0.9145(9) 0.112(6) Uani 0.5 1 d . . P D 1
O13A O 0.8653(15) 0.6081(12) 0.9283(15) 0.131(10) Uani 0.5 1 d . U P D 1
O12A O 0.8654(14) 0.4582(12) 0.9870(9) 0.130(6) Uani 0.5 1 d . . P D 1
O31 O 0.6102(5) 0.6523(6) 0.1644(5) 0.167(3) Uani 1 1 d . . . . .
O2 O 0.3239(3) 0.9221(5) 0.4507(3) 0.1117(18) Uani 1 1 d D . . . .
H2A H 0.3131(3) 0.8626(7) 0.4527(3) 0.134 Uiso 1 1 d DR U . . .
H2B H 0.2919(4) 0.9534(6) 0.4708(3) 0.134 Uiso 1 1 d DR U . . .
O32 O 0.5539(5) 0.6339(10) 0.0413(6) 0.223(5) Uani 1 1 d . . . . .
O33 O 0.6021(6) 0.7793(5) 0.0752(8) 0.238(6) Uani 1 1 d . . . . .
O12B O 0.9071(18) 0.520(4) 0.9811(16) 0.279(19) Uani 0.5 1 d . . P D 2
O14B O 0.7756(18) 0.494(2) 0.9607(18) 0.224(13) Uani 0.5 1 d . . P D 2
O22A O 0.197(2) 0.916(2) -0.0606(17) 0.143(12) Uani 0.5 1 d . . P C 1
O13B O 0.828(2) 0.6135(18) 0.901(2) 0.224(17) Uani 0.5 1 d . . P D 2
O1 O 0.26182(16) 0.9258(2) 0.27524(19) 0.0384(7) Uani 1 1 d D . . . .
H1 H 0.2694(9) 0.931(3) 0.3289(13) 0.046 Uiso 1 1 d DR U . . .
O23A O 0.1288(15) 0.7852(19) -0.1054(19) 0.184(13) Uani 0.5 1 d . . P C 1
N2 N 0.3092(2) 1.0592(3) 0.1456(3) 0.0519(10) Uani 1 1 d . . . . .
H2 H 0.3232 1.1248 0.1700 0.062 Uiso 1 1 calc R U . . .
N5 N 0.0308(2) 0.8464(3) 0.2008(2) 0.0397(8) Uani 1 1 d . . . . .
N1 N 0.4588(2) 1.0030(3) 0.2067(2) 0.0418(9) Uani 1 1 d . . . . .
N4 N 0.1036(2) 0.9519(3) 0.3320(2) 0.0422(9) Uani 1 1 d . . . . .
H4 H 0.1399 0.9323 0.3859 0.051 Uiso 1 1 calc R U . . .
N8 N 0.4485(2) 0.9121(3) 0.3441(2) 0.0432(9) Uani 1 1 d . . . . .
H8 H 0.4328 0.9336 0.3943 0.052 Uiso 1 1 calc R U . . .
N7 N 0.3816(2) 0.7973(3) 0.1889(2) 0.0409(9) Uani 1 1 d . . . . .
N6 N 0.1567(2) 0.7752(3) 0.1567(2) 0.0404(8) Uani 1 1 d . . . . .
H6 H 0.1566 0.7131 0.1870 0.048 Uiso 1 1 calc R U . . .
N3 N 0.1023(2) 1.0526(3) 0.1748(3) 0.0510(10) Uani 1 1 d . . . . .
C6 C 0.4499(3) 1.0360(3) 0.1296(3) 0.0485(11) Uani 1 1 d . . . . .
C22 C 0.4056(3) 0.7844(4) 0.1105(3) 0.0581(13) Uani 1 1 d . . . . .
H22A H 0.3583 0.7987 0.0648 0.087 Uiso 1 1 calc R U . . .
H22B H 0.4233 0.7175 0.1062 0.087 Uiso 1 1 calc R U . . .
H22C H 0.4509 0.8284 0.1091 0.087 Uiso 1 1 calc R U . . .
C9 C 0.1759(3) 1.1086(4) 0.1727(4) 0.0593(14) Uani 1 1 d . . . . .
H9A H 0.2146 1.1091 0.2275 0.071 Uiso 1 1 calc R U . . .
H9B H 0.1602 1.1763 0.1571 0.071 Uiso 1 1 calc R U . . .
C10 C 0.0398(4) 1.0559(5) 0.0936(4) 0.0777(18) Uani 1 1 d . . . . .
H10A H -0.0071 1.0145 0.0953 0.117 Uiso 1 1 calc R U . . .
H10B H 0.0650 1.0326 0.0511 0.117 Uiso 1 1 calc R U . . .
H10C H 0.0208 1.1225 0.0815 0.117 Uiso 1 1 calc R U . . .
C11 C 0.0636(3) 1.0934(4) 0.2376(3) 0.0526(12) Uani 1 1 d . . . . .
H11A H 0.0053 1.0726 0.2254 0.063 Uiso 1 1 calc R U . . .
H11B H 0.0645 1.1649 0.2349 0.063 Uiso 1 1 calc R U . . .
C15 C -0.1094(3) 0.8674(4) 0.2078(4) 0.0544(13) Uani 1 1 d . . . . .
H15 H -0.1480 0.8897 0.2358 0.065 Uiso 1 1 calc R U . . .
C12 C 0.1078(3) 1.0609(3) 0.3243(3) 0.0491(12) Uani 1 1 d . . . . .
H12A H 0.1661 1.0816 0.3370 0.059 Uiso 1 1 calc R U . . .
H12B H 0.0818 1.0920 0.3639 0.059 Uiso 1 1 calc R U . . .
C24 C 0.4488(3) 0.8027(3) 0.3414(3) 0.0474(11) Uani 1 1 d . . . . .
H24A H 0.3980 0.7777 0.3535 0.057 Uiso 1 1 calc R U . . .
H24B H 0.4965 0.7779 0.3836 0.057 Uiso 1 1 calc R U . . .
C13 C 0.0170(3) 0.9173(4) 0.3272(3) 0.0536(12) Uani 1 1 d . . . . .
H13A H -0.0161 0.9717 0.3395 0.064 Uiso 1 1 calc R U . . .
H13B H 0.0188 0.8662 0.3685 0.064 Uiso 1 1 calc R U . . .
C8 C 0.2195(3) 1.0626(4) 0.1094(4) 0.0627(14) Uani 1 1 d . . . . .
H8A H 0.1983 0.9964 0.0950 0.075 Uiso 1 1 calc R U . . .
H8B H 0.2076 1.1020 0.0591 0.075 Uiso 1 1 calc R U . . .
C5 C 0.5192(4) 1.0526(4) 0.0995(4) 0.0607(14) Uani 1 1 d . . . . .
H5 H 0.5134 1.0786 0.0467 0.073 Uiso 1 1 calc R U . . .
C23 C 0.4540(3) 0.7661(3) 0.2570(3) 0.0450(11) Uani 1 1 d . . . . .
H23A H 0.5053 0.7908 0.2458 0.054 Uiso 1 1 calc R U . . .
H23B H 0.4570 0.6946 0.2581 0.054 Uiso 1 1 calc R U . . .
C18 C 0.0063(3) 0.8036(3) 0.1263(3) 0.0426(11) Uani 1 1 d . . . . .
C16 C -0.1362(3) 0.8239(4) 0.1307(4) 0.0578(14) Uani 1 1 d . . . . .
H16 H -0.1934 0.8176 0.1063 0.069 Uiso 1 1 calc R U . . .
C3 C 0.6057(3) 0.9953(4) 0.2291(4) 0.0600(14) Uani 1 1 d . . . . .
H3 H 0.6585 0.9800 0.2629 0.072 Uiso 1 1 calc R U . . .
C7 C 0.3594(3) 1.0501(4) 0.0830(3) 0.0554(13) Uani 1 1 d . . . . .
H7A H 0.3534 1.1092 0.0491 0.066 Uiso 1 1 calc R U . . .
H7B H 0.3401 0.9940 0.0469 0.066 Uiso 1 1 calc R U . . .
C19 C 0.0772(3) 0.7752(4) 0.0899(3) 0.0467(11) Uani 1 1 d . . . . .
H19A H 0.0672 0.7100 0.0652 0.056 Uiso 1 1 calc R U . . .
H19B H 0.0813 0.8217 0.0468 0.056 Uiso 1 1 calc R U . . .
C2 C 0.5349(3) 0.9841(3) 0.2574(3) 0.0472(12) Uani 1 1 d . . . . .
C4 C 0.5971(4) 1.0301(4) 0.1490(4) 0.0676(17) Uani 1 1 d . . . . .
H4A H 0.6444 1.0382 0.1288 0.081 Uiso 1 1 calc R U . . .
C1 C 0.5319(3) 0.9551(4) 0.3441(3) 0.0507(12) Uani 1 1 d . . . . .
H1A H 0.5756 0.9070 0.3661 0.061 Uiso 1 1 calc R U . . .
H1B H 0.5423 1.0127 0.3798 0.061 Uiso 1 1 calc R U . . .
C21 C 0.3079(3) 0.7365(3) 0.1888(3) 0.0466(11) Uani 1 1 d . . . . .
H21A H 0.2963 0.7400 0.2430 0.056 Uiso 1 1 calc R U . . .
H21B H 0.3199 0.6682 0.1785 0.056 Uiso 1 1 calc R U . . .
C17 C -0.0786(3) 0.7895(4) 0.0892(3) 0.0515(12) Uani 1 1 d . . . . .
H17 H -0.0963 0.7580 0.0382 0.062 Uiso 1 1 calc R U . . .
C14 C -0.0236(3) 0.8772(3) 0.2429(3) 0.0451(11) Uani 1 1 d . . . . .
C20 C 0.2312(3) 0.7705(3) 0.1232(3) 0.0447(11) Uani 1 1 d . . . . .
H20A H 0.2418 0.8352 0.1031 0.054 Uiso 1 1 calc R U . . .
H20B H 0.2205 0.7251 0.0766 0.054 Uiso 1 1 calc R U . . .

loop_
_atom_site_aniso_label
_atom_site_aniso_U_11
_atom_site_aniso_U_22
_atom_site_aniso_U_33
_atom_site_aniso_U_23
_atom_site_aniso_U_13
_atom_site_aniso_U_12
Cu2 0.0325(3) 0.0405(3) 0.0384(3) -0.0064(2) 0.0100(2) -0.0002(2)
Cu1 0.0353(3) 0.0395(3) 0.0403(3) 0.0044(2) 0.0101(2) 0.0007(2)
Cl3 0.0611(8) 0.0914(11) 0.0865(12) 0.0251(9) 0.0260(8) 0.0214(8)
Cl2 0.0598(7) 0.0586(8) 0.0475(8) -0.0035(6) 0.0186(6) -0.0009(6)
Cl1 0.0694(8) 0.0782(10) 0.0490(8) -0.0001(7) 0.0250(7) -0.0028(7)
O3A 0.094(7) 0.063(6) 0.127(9) 0.018(6) 0.009(6) -0.011(5)
O3B 0.151(12) 0.090(8) 0.195(16) 0.034(10) 0.073(11) 0.025(7)
O24B 0.040(5) 0.145(14) 0.112(11) 0.028(9) 0.021(6) 0.005(8)
O34 0.085(4) 0.143(5) 0.252(9) -0.025(6) 0.078(5) 0.012(4)
O22B 0.176(16) 0.096(16) 0.075(11) -0.010(9) 0.062(11) 0.047(13)
O24A 0.28(3) 0.24(3) 0.18(2) 0.09(2) 0.12(2) 0.21(2)
O11 0.168(5) 0.128(5) 0.099(4) -0.047(3) 0.081(4) -0.056(4)
O21 0.185(6) 0.141(5) 0.047(3) 0.011(3) 0.027(3) 0.051(4)
O23B 0.20(2) 0.067(9) 0.105(10) -0.022(9) 0.070(12) -0.072(10)
O14A 0.043(5) 0.194(14) 0.091(9) -0.010(9) 0.004(5) 0.027(7)
O13A 0.174(17) 0.079(11) 0.19(2) -0.081(14) 0.132(17) -0.064(12)
O12A 0.180(18) 0.145(12) 0.059(7) 0.036(8) 0.021(10) 0.061(12)
O31 0.210(8) 0.178(7) 0.127(6) 0.068(5) 0.070(5) 0.035(6)
O2 0.111(4) 0.170(5) 0.059(3) 0.006(3) 0.031(3) 0.040(4)
O32 0.134(6) 0.355(15) 0.162(8) -0.026(9) 0.006(5) -0.035(8)
O33 0.272(10) 0.109(5) 0.425(16) 0.125(8) 0.258(11) 0.079(6)
O12B 0.21(3) 0.47(6) 0.112(17) 0.02(3) -0.041(16) -0.05(3)
O14B 0.23(2) 0.29(3) 0.24(3) -0.07(2) 0.21(2) -0.12(2)
O22A 0.27(3) 0.073(11) 0.063(12) -0.022(8) -0.003(14) -0.057(15)
O13B 0.27(3) 0.106(15) 0.32(3) 0.101(18) 0.13(3) 0.060(17)
O1 0.0332(14) 0.0456(16) 0.0368(17) -0.0001(14) 0.0097(12) 0.0001(13)
O23A 0.107(12) 0.16(2) 0.26(2) 0.084(16) -0.016(12) -0.076(13)
N2 0.051(2) 0.055(2) 0.051(3) 0.014(2) 0.0158(19) 0.0068(19)
N5 0.0350(18) 0.0366(19) 0.048(2) -0.0033(17) 0.0119(16) -0.0007(15)
N1 0.045(2) 0.0317(18) 0.051(2) -0.0053(17) 0.0156(18) -0.0050(15)
N4 0.0425(19) 0.048(2) 0.038(2) -0.0039(17) 0.0130(16) 0.0010(16)
N8 0.0396(19) 0.047(2) 0.042(2) -0.0029(18) 0.0094(16) 0.0007(16)
N7 0.0393(19) 0.0361(19) 0.048(2) -0.0023(17) 0.0128(16) 0.0023(15)
N6 0.0391(18) 0.039(2) 0.042(2) -0.0037(16) 0.0090(16) 0.0022(15)
N3 0.055(2) 0.046(2) 0.047(3) 0.0015(19) 0.0033(19) 0.0101(18)
C6 0.062(3) 0.041(2) 0.048(3) -0.003(2) 0.023(2) -0.008(2)
C22 0.063(3) 0.053(3) 0.063(4) -0.013(3) 0.024(3) 0.002(2)
C9 0.072(3) 0.045(3) 0.062(4) 0.010(2) 0.019(3) 0.020(2)
C10 0.078(4) 0.082(4) 0.057(4) 0.007(3) -0.013(3) 0.009(3)
C11 0.052(3) 0.040(3) 0.064(3) -0.005(2) 0.011(2) 0.009(2)
C15 0.039(2) 0.052(3) 0.075(4) 0.003(3) 0.019(2) 0.002(2)
C12 0.051(3) 0.049(3) 0.049(3) -0.016(2) 0.017(2) 0.002(2)
C24 0.040(2) 0.046(3) 0.050(3) 0.006(2) 0.001(2) 0.000(2)
C13 0.045(3) 0.057(3) 0.065(4) -0.004(3) 0.026(2) 0.002(2)
C8 0.063(3) 0.061(3) 0.060(4) 0.010(3) 0.009(3) -0.002(3)
C5 0.078(4) 0.053(3) 0.064(4) -0.015(3) 0.041(3) -0.019(3)
C23 0.041(2) 0.034(2) 0.059(3) -0.001(2) 0.010(2) 0.0043(18)
C18 0.041(2) 0.036(2) 0.049(3) 0.002(2) 0.008(2) -0.0019(18)
C16 0.038(3) 0.057(3) 0.075(4) 0.008(3) 0.008(2) -0.003(2)
C3 0.046(3) 0.050(3) 0.087(4) -0.016(3) 0.022(3) -0.008(2)
C7 0.067(3) 0.057(3) 0.046(3) 0.010(2) 0.021(2) 0.000(2)
C19 0.043(2) 0.050(3) 0.044(3) -0.006(2) 0.006(2) 0.002(2)
C2 0.045(3) 0.033(2) 0.065(3) -0.011(2) 0.018(2) -0.0079(19)
C4 0.064(4) 0.059(3) 0.094(5) -0.022(3) 0.047(3) -0.019(3)
C1 0.036(2) 0.053(3) 0.058(3) -0.012(2) 0.003(2) -0.004(2)
C21 0.043(2) 0.033(2) 0.062(3) 0.000(2) 0.010(2) 0.0027(19)
C17 0.041(2) 0.047(3) 0.060(3) 0.001(2) 0.000(2) -0.005(2)
C14 0.044(2) 0.037(2) 0.057(3) 0.005(2) 0.017(2) 0.0015(19)
C20 0.045(2) 0.043(2) 0.048(3) -0.007(2) 0.015(2) 0.004(2)

loop_
_atom_type_symbol
_atom_type_description
_atom_type_scat_dispersion_real
_atom_type_scat_dispersion_imag
_atom_type_scat_source
C C 0.0030 0.0020 'International Tables Vol C Tables 4.2.6.8 and 6.1.1.4'
H H 0.0000 0.0000 'International Tables Vol C Tables 4.2.6.8 and 6.1.1.4'
Cl Cl 0.1480 0.1590 'International Tables Vol C Tables 4.2.6.8 and 6.1.1.4'
Cu Cu 0.3200 1.2650 'International Tables Vol C Tables 4.2.6.8 and 6.1.1.4'
N N 0.0060 0.0030 'International Tables Vol C Tables 4.2.6.8 and 6.1.1.4'
O O 0.0110 0.0060 'International Tables Vol C Tables 4.2.6.8 and 6.1.1.4'

loop_
_geom_angle_atom_site_label_1
_geom_angle_atom_site_label_2
_geom_angle_atom_site_label_3
_geom_angle
O1 Cu2 N5 178.59(15)
O1 Cu2 N4 98.81(14)
O1 Cu2 N6 100.15(13)
N5 Cu2 N4 82.24(15)
N5 Cu2 N6 79.10(14)
N4 Cu2 N6 155.59(15)
O1 Cu1 N2 100.87(14)
O1 Cu1 N1 178.63(14)
O1 Cu1 N8 97.91(14)
O1 Cu1 N7 94.53(12)
N2 Cu1 N8 155.60(16)
N2 Cu1 N7 111.95(16)
N1 Cu1 N2 78.44(16)
N1 Cu1 N8 82.44(16)
N1 Cu1 N7 86.83(13)
N8 Cu1 N7 81.73(14)
O34 Cl3 O32 105.7(5)
O31 Cl3 O34 115.2(5)
O31 Cl3 O32 91.5(6)
O33 Cl3 O34 117.4(5)
O33 Cl3 O31 118.7(6)
O33 Cl3 O32 102.4(8)
O24B Cl2 O22B 108.6(15)
O24B Cl2 O21 110.6(9)
O24B Cl2 O23B 108.0(13)
O22B Cl2 O21 113.6(13)
O22B Cl2 O23B 100.5(14)
O24A Cl2 O21 111.1(14)
O21 Cl2 O23B 114.9(9)
O22A Cl2 O24A 112(2)
O22A Cl2 O21 109.2(14)
O23A Cl2 O24A 109(2)
O23A Cl2 O21 103.4(13)
O23A Cl2 O22A 112(2)
O11 Cl1 O14A 103.3(7)
O13A Cl1 O11 112.0(7)
O13A Cl1 O14A 116.0(13)
O13A Cl1 O12A 113.6(15)
O12A Cl1 O11 104.1(7)
O12A Cl1 O14A 106.8(12)
O12B Cl1 O11 108.7(16)
O14B Cl1 O11 121.5(11)
O14B Cl1 O12B 106.9(19)
O14B Cl1 O13B 115(2)
O13B Cl1 O11 104.8(16)
O13B Cl1 O12B 98(2)
H3AA O3A H3AB 126.4
H3BA O3B H3BB 91.7
H2A O2 H2B 108.8
Cu2 O1 Cu1 145.67(18)
Cu2 O1 H1 102.2
Cu1 O1 H1 112.0
Cu1 N2 H2 104.5
C8 N2 Cu1 120.7(3)
C8 N2 H2 104.5
C8 N2 C7 113.5(4)
C7 N2 Cu1 107.4(3)
C7 N2 H2 104.5
C18 N5 Cu2 118.1(3)
C14 N5 Cu2 118.4(3)
C14 N5 C18 122.6(4)
C6 N1 Cu1 119.0(3)
C6 N1 C2 121.7(4)
C2 N1 Cu1 118.7(3)
Cu2 N4 H4 108.5
C12 N4 Cu2 109.4(3)
C12 N4 H4 108.5
C13 N4 Cu2 109.7(3)
C13 N4 H4 108.5
C13 N4 C12 112.1(4)
Cu1 N8 H8 109.1
C24 N8 Cu1 108.2(3)
C24 N8 H8 109.1
C24 N8 C1 112.3(4)
C1 N8 Cu1 109.1(3)
C1 N8 H8 109.1
C22 N7 Cu1 121.2(3)
C22 N7 C23 107.6(4)
C23 N7 Cu1 98.7(2)
C21 N7 Cu1 108.4(3)
C21 N7 C22 110.0(4)
C21 N7 C23 110.2(4)
Cu2 N6 H6 105.6
C19 N6 Cu2 107.4(3)
C19 N6 H6 105.6
C20 N6 Cu2 119.6(3)
C20 N6 H6 105.6
C20 N6 C19 112.0(4)
C9 N3 C10 110.9(5)
C9 N3 C11 109.9(4)
C11 N3 C10 108.3(4)
N1 C6 C5 120.5(5)
N1 C6 C7 113.0(4)
C5 C6 C7 126.5(5)
N7 C22 H22A 109.5
N7 C22 H22B 109.5
N7 C22 H22C 109.5
H22A C22 H22B 109.5
H22A C22 H22C 109.5
H22B C22 H22C 109.5
N3 C9 H9A 109.6
N3 C9 H9B 109.6
N3 C9 C8 110.1(4)
H9A C9 H9B 108.2
C8 C9 H9A 109.6
C8 C9 H9B 109.6
N3 C10 H10A 109.5
N3 C10 H10B 109.5
N3 C10 H10C 109.5
H10A C10 H10B 109.5
H10A C10 H10C 109.5
H10B C10 H10C 109.5
N3 C11 H11A 109.1
N3 C11 H11B 109.1
N3 C11 C12 112.4(4)
H11A C11 H11B 107.8
C12 C11 H11A 109.1
C12 C11 H11B 109.1
C16 C15 H15 120.6
C16 C15 C14 118.8(5)
C14 C15 H15 120.6
N4 C12 C11 110.5(4)
N4 C12 H12A 109.5
N4 C12 H12B 109.5
C11 C12 H12A 109.5
C11 C12 H12B 109.5
H12A C12 H12B 108.1
N8 C24 H24A 109.5
N8 C24 H24B 109.5
N8 C24 C23 110.9(4)
H24A C24 H24B 108.0
C23 C24 H24A 109.5
C23 C24 H24B 109.5
N4 C13 H13A 109.4
N4 C13 H13B 109.4
N4 C13 C14 111.1(4)
H13A C13 H13B 108.0
C14 C13 H13A 109.4
C14 C13 H13B 109.4
N2 C8 C9 109.2(5)
N2 C8 H8A 109.8
N2 C8 H8B 109.8
C9 C8 H8A 109.8
C9 C8 H8B 109.8
H8A C8 H8B 108.3
C6 C5 H5 120.7
C4 C5 C6 118.7(6)
C4 C5 H5 120.7
N7 C23 C24 113.2(4)
N7 C23 H23A 108.9
N7 C23 H23B 108.9
C24 C23 H23A 108.9
C24 C23 H23B 108.9
H23A C23 H23B 107.8
N5 C18 C19 113.9(4)
N5 C18 C17 120.2(4)
C17 C18 C19 125.8(4)
C15 C16 H16 119.7
C15 C16 C17 120.6(5)
C17 C16 H16 119.7
C2 C3 H3 120.7
C2 C3 C4 118.6(5)
C4 C3 H3 120.7
N2 C7 C6 107.5(4)
N2 C7 H7A 110.2
N2 C7 H7B 110.2
C6 C7 H7A 110.2
C6 C7 H7B 110.2
H7A C7 H7B 108.5
N6 C19 C18 109.0(4)
N6 C19 H19A 109.9
N6 C19 H19B 109.9
C18 C19 H19A 109.9
C18 C19 H19B 109.9
H19A C19 H19B 108.3
N1 C2 C3 120.0(5)
N1 C2 C1 113.4(4)
C3 C2 C1 126.5(5)
C5 C4 C3 120.4(5)
C5 C4 H4A 119.8
C3 C4 H4A 119.8
N8 C1 C2 110.9(4)
N8 C1 H1A 109.5
N8 C1 H1B 109.5
C2 C1 H1A 109.5
C2 C1 H1B 109.5
H1A C1 H1B 108.1
N7 C21 H21A 109.3
N7 C21 H21B 109.3
N7 C21 C20 111.6(4)
H21A C21 H21B 108.0
C20 C21 H21A 109.3
C20 C21 H21B 109.3
C18 C17 H17 121.0
C16 C17 C18 118.0(5)
C16 C17 H17 121.0
N5 C14 C15 119.6(5)
N5 C14 C13 114.0(4)
C15 C14 C13 126.4(4)
N6 C20 C21 111.2(4)
N6 C20 H20A 109.4
N6 C20 H20B 109.4
C21 C20 H20A 109.4
C21 C20 H20B 109.4
H20A C20 H20B 108.0

loop_
_geom_bond_atom_site_label_1
_geom_bond_atom_site_label_2
_geom_bond_distance
Cu2 O1 1.903(3)
Cu2 N5 1.939(3)
Cu2 N4 2.058(4)
Cu2 N6 2.075(4)
Cu1 O1 1.908(3)
Cu1 N2 2.063(4)
Cu1 N1 1.937(4)
Cu1 N8 2.068(4)
Cu1 N7 2.459(4)
Cl3 O34 1.378(5)
Cl3 O31 1.358(7)
Cl3 O32 1.484(9)
Cl3 O33 1.262(6)
Cl2 O24B 1.390(13)
Cl2 O22B 1.407(19)
Cl2 O24A 1.39(2)
Cl2 O21 1.413(5)
Cl2 O23B 1.471(18)
Cl2 O22A 1.33(2)
Cl2 O23A 1.24(2)
Cl1 O11 1.400(5)
Cl1 O14A 1.479(12)
Cl1 O13A 1.335(14)
Cl1 O12A 1.356(13)
Cl1 O12B 1.39(2)
Cl1 O14B 1.262(13)
Cl1 O13B 1.33(2)
O3A H3AA 0.824(15)
O3A H3AB 0.825(15)
O3B H3BA 0.817(15)
O3B H3BB 0.840(15)
O2 H2A 0.828(7)
O2 H2B 0.812(7)
O1 H1 0.872(19)
N2 H2 0.9800
N2 C8 1.446(6)
N2 C7 1.492(6)
N5 C18 1.337(6)
N5 C14 1.335(6)
N1 C6 1.332(6)
N1 C2 1.346(6)
N4 H4 0.9800
N4 C12 1.484(6)
N4 C13 1.482(6)
N8 H8 0.9800
N8 C24 1.482(6)
N8 C1 1.490(6)
N7 C22 1.468(6)
N7 C23 1.482(6)
N7 C21 1.466(6)
N6 H6 0.9800
N6 C19 1.487(5)
N6 C20 1.472(6)
N3 C9 1.438(7)
N3 C10 1.477(7)
N3 C11 1.464(7)
C6 C5 1.376(7)
C6 C7 1.508(7)
C22 H22A 0.9600
C22 H22B 0.9600
C22 H22C 0.9600
C9 H9A 0.9700
C9 H9B 0.9700
C9 C8 1.549(8)
C10 H10A 0.9600
C10 H10B 0.9600
C10 H10C 0.9600
C11 H11A 0.9700
C11 H11B 0.9700
C11 C12 1.507(7)
C15 H15 0.9300
C15 C16 1.378(8)
C15 C14 1.392(6)
C12 H12A 0.9700
C12 H12B 0.9700
C24 H24A 0.9700
C24 H24B 0.9700
C24 C23 1.513(7)
C13 H13A 0.9700
C13 H13B 0.9700
C13 C14 1.495(7)
C8 H8A 0.9700
C8 H8B 0.9700
C5 H5 0.9300
C5 C4 1.371(8)
C23 H23A 0.9700
C23 H23B 0.9700
C18 C19 1.496(6)
C18 C17 1.389(6)
C16 H16 0.9300
C16 C17 1.388(7)
C3 H3 0.9300
C3 C2 1.373(7)
C3 C4 1.387(8)
C7 H7A 0.9700
C7 H7B 0.9700
C19 H19A 0.9700
C19 H19B 0.9700
C2 C1 1.509(7)
C4 H4A 0.9300
C1 H1A 0.9700
C1 H1B 0.9700
C21 H21A 0.9700
C21 H21B 0.9700
C21 C20 1.517(6)
C17 H17 0.9300
C20 H20A 0.9700
C20 H20B 0.9700

loop_
_geom_torsion_atom_site_label_1
_geom_torsion_atom_site_label_2
_geom_torsion_atom_site_label_3
_geom_torsion_atom_site_label_4
_geom_torsion
Cu2 N5 C18 C19 10.9(5)
Cu2 N5 C18 C17 -168.7(3)
Cu2 N5 C14 C15 167.0(3)
Cu2 N5 C14 C13 -14.9(5)
Cu2 N4 C12 C11 53.2(4)
Cu2 N4 C13 C14 -20.8(5)
Cu2 N6 C19 C18 -33.6(4)
Cu2 N6 C20 C21 72.0(4)
Cu1 N2 C8 C9 70.5(5)
Cu1 N2 C7 C6 -37.8(4)
Cu1 N1 C6 C5 -171.1(3)
Cu1 N1 C6 C7 8.1(5)
Cu1 N1 C2 C3 168.3(3)
Cu1 N1 C2 C1 -13.9(5)
Cu1 N8 C24 C23 49.2(4)
Cu1 N8 C1 C2 -23.6(4)
Cu1 N7 C23 C24 36.3(4)
Cu1 N7 C21 C20 69.5(4)
N5 C18 C19 N6 16.7(5)
N5 C18 C17 C16 2.0(7)
N1 C6 C5 C4 3.1(7)
N1 C6 C7 N2 21.0(5)
N1 C2 C1 N8 24.9(5)
N4 C13 C14 N5 23.5(6)
N4 C13 C14 C15 -158.5(4)
N8 C24 C23 N7 -61.5(5)
N7 C21 C20 N6 -134.8(4)
N3 C9 C8 N2 -135.9(4)
N3 C11 C12 N4 -61.8(5)
C6 N1 C2 C3 -2.3(6)
C6 N1 C2 C1 175.4(4)
C6 C5 C4 C3 -2.8(8)
C22 N7 C23 C24 163.0(4)
C22 N7 C21 C20 -65.1(5)
C9 N3 C11 C12 -79.5(5)
C10 N3 C9 C8 -63.0(5)
C10 N3 C11 C12 159.1(4)
C11 N3 C9 C8 177.2(4)
C15 C16 C17 C18 -2.4(7)
C12 N4 C13 C14 100.9(5)
C24 N8 C1 C2 96.3(5)
C13 N4 C12 C11 -68.7(5)
C8 N2 C7 C6 -173.8(4)
C5 C6 C7 N2 -159.9(5)
C23 N7 C21 C20 176.5(4)
C18 N5 C14 C15 -1.8(7)
C18 N5 C14 C13 176.3(4)
C16 C15 C14 N5 1.3(7)
C16 C15 C14 C13 -176.6(5)
C3 C2 C1 N8 -157.5(4)
C7 N2 C8 C9 -159.9(4)
C7 C6 C5 C4 -176.0(5)
C19 N6 C20 C21 -161.0(4)
C19 C18 C17 C16 -177.6(5)
C2 N1 C6 C5 -0.5(7)
C2 N1 C6 C7 178.7(4)
C2 C3 C4 C5 0.0(8)
C4 C3 C2 N1 2.6(7)
C4 C3 C2 C1 -174.9(5)
C1 N8 C24 C23 -71.3(5)
C21 N7 C23 C24 -77.1(5)
C17 C18 C19 N6 -163.8(4)
C14 N5 C18 C19 179.7(4)
C14 N5 C18 C17 0.1(7)
C14 C15 C16 C17 0.8(7)
C20 N6 C19 C18 -166.9(4)
